data_4029836
loop_
_publ_author_name
'Chen, Diao'
'Xu, Ming-Hua'

_publ_section_title
;
 Lewis Acid Promoted Diastereoselective Addition of TMSCN and TMSCF3 to
 Isatin-Derived N-Sulfinyl Ketimines: Synthesis of Optically Active
 Tetrasubstituted 3-Aminooxindoles.
;
_journal_issue 16
_journal_name_full 'The Journal of organic chemistry'
_journal_page_first 7746
_journal_page_last 7751
_journal_paper_doi 10.1021/jo501360g
_journal_volume 79
_journal_year 2014
_chemical_absolute_configuration S
_chemical_formula_sum 'C13 H14 Cl F3 N2 O2 S'
_chemical_formula_weight 354.78
_chemical_name_systematic
; 
 ? 
;
_space_group_IT_number 4
_symmetry_space_group_name_Hall 'P 2yb'
_symmetry_space_group_name_H-M 'P 1 21 1'
_atom_sites_solution_hydrogens geom
_atom_sites_solution_primary direct
_atom_sites_solution_secondary difmap
_audit_creation_method SHELXL-97
_cell_angle_alpha 90.00
_cell_angle_beta 96.4340(10)
_cell_angle_gamma 90.00
_cell_formula_units_Z 4
_cell_length_a 11.7533(2)
_cell_length_b 9.4038(2)
_cell_length_c 14.3130(3)
_cell_measurement_temperature 296(2)
_cell_volume 1571.99(5)
_computing_structure_refinement 'SHELXL-97 (Sheldrick, 2008)'
_computing_structure_solution 'SHELXS-97 (Sheldrick, 2008)'
_diffrn_ambient_temperature 296(2)
_diffrn_measured_fraction_theta_full 0.997
_diffrn_measured_fraction_theta_max 0.997
_diffrn_radiation_monochromator graphite
_diffrn_radiation_source 'fine-focus sealed tube'
_diffrn_radiation_type MoK\a
_diffrn_radiation_wavelength 0.71073
_diffrn_reflns_av_R_equivalents 0.0242
_diffrn_reflns_av_sigmaI/netI 0.0426
_diffrn_reflns_limit_h_max 15
_diffrn_reflns_limit_h_min -15
_diffrn_reflns_limit_k_max 10
_diffrn_reflns_limit_k_min -12
_diffrn_reflns_limit_l_max 18
_diffrn_reflns_limit_l_min -18
_diffrn_reflns_number 14035
_diffrn_reflns_theta_full 27.52
_diffrn_reflns_theta_max 27.52
_diffrn_reflns_theta_min 1.74
_exptl_absorpt_coefficient_mu 0.414
_exptl_absorpt_correction_T_max 0.9877
_exptl_absorpt_correction_T_min 0.8858
_exptl_crystal_density_diffrn 1.499
_exptl_crystal_density_method 'not measured'
_exptl_crystal_F_000 732
_exptl_crystal_size_max 0.30
_exptl_crystal_size_mid 0.15
_exptl_crystal_size_min 0.03
_refine_diff_density_max 0.402
_refine_diff_density_min -0.386
_refine_diff_density_rms 0.049
_refine_ls_abs_structure_details 'Flack H D (1983), Acta Cryst. A39, 876-881'
_refine_ls_abs_structure_Flack 0.04(4)
_refine_ls_extinction_method none
_refine_ls_goodness_of_fit_ref 1.062
_refine_ls_hydrogen_treatment mixed
_refine_ls_matrix_type full
_refine_ls_number_parameters 403
_refine_ls_number_reflns 6807
_refine_ls_number_restraints 1
_refine_ls_restrained_S_all 1.062
_refine_ls_R_factor_all 0.0381
_refine_ls_R_factor_gt 0.0325
_refine_ls_shift/su_max 0.001
_refine_ls_shift/su_mean 0.000
_refine_ls_structure_factor_coef Fsqd
_refine_ls_weighting_details 'calc w=1/[\s^2^(Fo^2^)+(0.0332P)^2^+0.0000P] where P=(Fo^2^+2Fc^2^)/3'
_refine_ls_weighting_scheme calc
_refine_ls_wR_factor_gt 0.0673
_refine_ls_wR_factor_ref 0.0695
_reflns_number_gt 6187
_reflns_number_total 6807
_reflns_threshold_expression >2sigma(I)
_cod_data_source_file jo501360g_si_003.cif
_cod_data_source_block 2013178_0m
_cod_depositor_comments 'Adding full bibliography for 4029835--4029836.cif.'
_cod_original_sg_symbol_H-M P21
_cod_database_code 4029836

loop_
_symmetry_equiv_pos_as_xyz
'x, y, z'
'-x, y+1/2, -z'

loop_
_atom_site_label
_atom_site_type_symbol
_atom_site_fract_x
_atom_site_fract_y
_atom_site_fract_z
_atom_site_U_iso_or_equiv
_atom_site_adp_type
_atom_site_occupancy
_atom_site_symmetry_multiplicity
_atom_site_calc_flag
_atom_site_refinement_flags
Cl1 Cl 0.75294(5) -0.42396(6) 0.54029(4) 0.02427(13) Uani 1 1 d .
Cl1' Cl 1.23603(5) 0.48244(6) 0.55236(4) 0.02808(14) Uani 1 1 d .
S1 S 0.58873(4) 0.14061(6) 0.72098(3) 0.01604(11) Uani 1 1 d .
S1' S 0.92897(4) 0.15086(6) 0.23080(3) 0.01685(11) Uani 1 1 d .
F1 F 0.54320(11) -0.30018(13) 0.87994(10) 0.0278(3) Uani 1 1 d .
F2 F 0.45320(10) -0.09998(15) 0.86231(9) 0.0277(3) Uani 1 1 d .
F3 F 0.60480(10) -0.11623(14) 0.96081(8) 0.0241(3) Uani 1 1 d .
F3' F 0.75242(10) 0.45022(15) 0.24272(10) 0.0288(3) Uani 1 1 d .
F1' F 0.84610(10) 0.64100(15) 0.28533(9) 0.0278(3) Uani 1 1 d .
F2' F 0.84197(11) 0.56470(15) 0.14326(9) 0.0266(3) Uani 1 1 d .
O1 O 0.81595(12) -0.18424(16) 0.88460(10) 0.0196(3) Uani 1 1 d .
O2 O 0.66465(12) 0.16116(17) 0.64473(9) 0.0206(3) Uani 1 1 d .
O1' O 1.09167(12) 0.58185(17) 0.18685(10) 0.0205(3) Uani 1 1 d .
O2' O 1.03814(12) 0.07698(17) 0.26575(10) 0.0209(3) Uani 1 1 d .
N1 N 0.65322(15) 0.03557(18) 0.80462(12) 0.0159(4) Uani 1 1 d .
H5 H 0.6987 0.0703 0.8502 0.019 Uiso 1 1 calc R
N2 N 0.76097(14) -0.27209(18) 0.73603(12) 0.0159(4) Uani 1 1 d .
H1 H 0.8207 -0.3216 0.7282 0.019 Uiso 1 1 calc R
N2' N 0.95719(15) 0.31552(19) 0.19665(12) 0.0182(4) Uani 1 1 d .
H5' H 0.9734 0.3307 0.1404 0.022 Uiso 1 1 calc R
N1' N 1.12700(15) 0.51879(18) 0.34300(12) 0.0161(4) Uani 1 1 d .
H1' H 1.1938 0.5559 0.3558 0.019 Uiso 1 1 calc R
C11 C 0.5253(2) 0.2913(3) 0.86934(17) 0.0308(6) Uani 1 1 d .
H14 H 0.5678 0.2314 0.9150 0.046 Uiso 1 1 calc R
H13 H 0.4527 0.2481 0.8492 0.046 Uiso 1 1 calc R
H12 H 0.5132 0.3824 0.8969 0.046 Uiso 1 1 calc R
C10 C 0.59236(19) 0.3105(2) 0.78508(15) 0.0197(5) Uani 1 1 d .
C2 C 0.63018(17) -0.1184(2) 0.79826(14) 0.0147(4) Uani 1 1 d .
C3 C 0.58158(18) -0.1744(2) 0.70272(14) 0.0156(4) Uani 1 1 d .
C8 C 0.66489(17) -0.2597(2) 0.66868(15) 0.0152(4) Uani 1 1 d .
C7 C 0.64670(18) -0.3211(2) 0.58123(15) 0.0165(5) Uani 1 1 d .
C6 C 0.54177(18) -0.3017(2) 0.52786(15) 0.0199(5) Uani 1 1 d .
H2 H 0.5279 -0.3442 0.4690 0.024 Uiso 1 1 calc R
C13 C 0.7153(2) 0.3588(3) 0.81323(18) 0.0294(6) Uani 1 1 d .
H7 H 0.7149 0.4498 0.8436 0.044 Uiso 1 1 calc R
H8 H 0.7545 0.3663 0.7581 0.044 Uiso 1 1 calc R
H6 H 0.7537 0.2907 0.8557 0.044 Uiso 1 1 calc R
C1 C 0.74812(18) -0.1966(2) 0.81474(14) 0.0149(4) Uani 1 1 d .
C5 C 0.45798(19) -0.2198(2) 0.56160(16) 0.0212(5) Uani 1 1 d .
H3 H 0.3880 -0.2077 0.5252 0.025 Uiso 1 1 calc R
C4 C 0.47694(19) -0.1548(2) 0.64982(15) 0.0195(5) Uani 1 1 d .
H4 H 0.4204 -0.0995 0.6724 0.023 Uiso 1 1 calc R
C9 C 0.55748(18) -0.1583(2) 0.87620(15) 0.0191(5) Uani 1 1 d .
C12 C 0.5283(2) 0.4105(2) 0.71305(17) 0.0282(6) Uani 1 1 d .
H11 H 0.5243 0.5037 0.7399 0.042 Uiso 1 1 calc R
H10 H 0.4522 0.3751 0.6959 0.042 Uiso 1 1 calc R
H9 H 0.5681 0.4156 0.6581 0.042 Uiso 1 1 calc R
C6' C 1.0264(2) 0.3576(2) 0.55687(15) 0.0252(5) Uani 1 1 d .
H2' H 1.0467 0.3444 0.6210 0.030 Uiso 1 1 calc R
C5' C 0.9217(2) 0.3107(2) 0.51560(16) 0.0241(5) Uani 1 1 d .
H3' H 0.8717 0.2667 0.5525 0.029 Uiso 1 1 calc R
C4' C 0.8890(2) 0.3277(2) 0.41965(15) 0.0204(5) Uani 1 1 d .
H4' H 0.8187 0.2942 0.3921 0.025 Uiso 1 1 calc R
C3' C 0.96404(18) 0.3960(2) 0.36629(14) 0.0163(4) Uani 1 1 d .
C2' C 0.95440(18) 0.4343(2) 0.26276(15) 0.0153(4) Uani 1 1 d .
C10' C 0.8825(2) 0.0730(3) 0.11415(15) 0.0225(5) Uani 1 1 d .
C11' C 0.8595(2) -0.0830(2) 0.13628(17) 0.0292(6) Uani 1 1 d .
H14' H 0.8048 -0.0881 0.1812 0.044 Uiso 1 1 calc R
H12' H 0.9297 -0.1275 0.1619 0.044 Uiso 1 1 calc R
H13' H 0.8298 -0.1311 0.0796 0.044 Uiso 1 1 calc R
C13' C 0.9765(2) 0.0846(3) 0.04946(16) 0.0342(6) Uani 1 1 d .
H8' H 0.9543 0.0328 -0.0075 0.051 Uiso 1 1 calc R
H6' H 1.0462 0.0456 0.0803 0.051 Uiso 1 1 calc R
H7' H 0.9881 0.1828 0.0347 0.051 Uiso 1 1 calc R
C7' C 1.1024(2) 0.4250(2) 0.50289(15) 0.0206(5) Uani 1 1 d .
C8' C 1.06890(18) 0.4461(2) 0.40796(14) 0.0159(4) Uani 1 1 d .
C1' C 1.06559(17) 0.5240(2) 0.25721(15) 0.0150(4) Uani 1 1 d .
C9' C 0.84905(18) 0.5238(2) 0.23283(16) 0.0205(5) Uani 1 1 d .
C12' C 0.7733(2) 0.1483(3) 0.07531(18) 0.0383(6) Uani 1 1 d .
H10' H 0.7907 0.2444 0.0594 0.057 Uiso 1 1 calc R
H11' H 0.7205 0.1486 0.1219 0.057 Uiso 1 1 calc R
H9' H 0.7396 0.0996 0.0201 0.057 Uiso 1 1 calc R

loop_
_atom_site_aniso_label
_atom_site_aniso_U_11
_atom_site_aniso_U_22
_atom_site_aniso_U_33
_atom_site_aniso_U_23
_atom_site_aniso_U_13
_atom_site_aniso_U_12
Cl1 0.0222(3) 0.0280(3) 0.0226(3) -0.0097(2) 0.0026(2) 0.0042(2)
Cl1' 0.0293(3) 0.0309(3) 0.0214(3) -0.0035(2) -0.0088(2) 0.0054(3)
S1 0.0146(3) 0.0176(3) 0.0155(2) 0.0000(2) 0.00002(19) 0.0028(2)
S1' 0.0169(3) 0.0169(3) 0.0161(2) 0.0001(2) -0.0007(2) -0.0046(2)
F1 0.0333(8) 0.0229(8) 0.0282(7) 0.0018(5) 0.0073(6) -0.0085(6)
F2 0.0149(7) 0.0425(9) 0.0263(7) -0.0007(6) 0.0057(6) 0.0018(6)
F3 0.0234(7) 0.0353(8) 0.0138(6) -0.0025(5) 0.0030(5) -0.0042(6)
F3' 0.0148(6) 0.0303(8) 0.0406(8) 0.0032(6) 0.0006(6) -0.0038(6)
F1' 0.0263(7) 0.0210(7) 0.0356(7) -0.0049(6) 0.0014(6) 0.0050(6)
F2' 0.0259(7) 0.0279(7) 0.0245(7) 0.0078(6) -0.0044(6) 0.0012(6)
O1 0.0176(8) 0.0235(9) 0.0163(8) -0.0016(6) -0.0047(6) 0.0023(7)
O2 0.0202(8) 0.0269(9) 0.0145(7) 0.0026(7) 0.0017(6) 0.0069(7)
O1' 0.0209(8) 0.0243(8) 0.0164(7) 0.0012(6) 0.0027(6) -0.0045(7)
O2' 0.0198(8) 0.0216(8) 0.0200(8) 0.0043(6) -0.0042(6) -0.0010(7)
N1 0.0181(9) 0.0146(10) 0.0142(9) -0.0013(7) -0.0022(7) 0.0017(7)
N2 0.0139(9) 0.0172(10) 0.0161(9) -0.0020(7) -0.0009(7) 0.0035(8)
N2' 0.0261(11) 0.0152(9) 0.0129(8) 0.0005(7) 0.0006(7) -0.0035(8)
N1' 0.0117(9) 0.0192(10) 0.0170(9) -0.0031(7) -0.0004(7) -0.0021(7)
C11 0.0446(16) 0.0234(13) 0.0270(13) -0.0020(10) 0.0157(12) 0.0079(12)
C10 0.0224(12) 0.0166(12) 0.0204(11) -0.0025(9) 0.0042(9) 0.0033(10)
C2 0.0119(10) 0.0167(11) 0.0147(10) -0.0001(8) -0.0020(8) -0.0011(9)
C3 0.0157(11) 0.0166(11) 0.0141(10) -0.0001(8) -0.0001(8) -0.0028(9)
C8 0.0140(11) 0.0155(11) 0.0156(10) 0.0011(8) 0.0000(9) -0.0018(9)
C7 0.0188(11) 0.0131(12) 0.0181(10) -0.0013(8) 0.0038(9) 0.0013(8)
C6 0.0208(12) 0.0209(12) 0.0171(11) -0.0038(9) -0.0016(9) -0.0015(9)
C13 0.0299(14) 0.0225(14) 0.0352(14) -0.0055(10) 0.0005(11) -0.0033(11)
C1 0.0149(11) 0.0145(11) 0.0157(10) 0.0023(8) 0.0042(9) -0.0015(9)
C5 0.0170(12) 0.0237(13) 0.0212(12) -0.0011(9) -0.0054(9) -0.0006(9)
C4 0.0154(11) 0.0208(12) 0.0219(11) -0.0019(9) -0.0001(9) 0.0012(9)
C9 0.0151(12) 0.0229(13) 0.0193(11) -0.0017(9) 0.0022(9) -0.0017(9)
C12 0.0355(15) 0.0192(13) 0.0294(13) 0.0012(10) 0.0017(11) 0.0066(11)
C6' 0.0406(15) 0.0175(12) 0.0168(11) 0.0018(9) 0.0008(10) 0.0107(11)
C5' 0.0358(14) 0.0141(12) 0.0247(12) 0.0024(9) 0.0132(11) 0.0019(11)
C4' 0.0242(12) 0.0148(11) 0.0231(11) -0.0017(9) 0.0062(9) -0.0008(10)
C3' 0.0188(11) 0.0131(11) 0.0171(10) -0.0009(8) 0.0022(9) 0.0032(9)
C2' 0.0150(11) 0.0155(11) 0.0153(10) -0.0013(8) 0.0011(8) -0.0027(8)
C10' 0.0266(13) 0.0210(12) 0.0180(11) -0.0020(9) -0.0058(9) -0.0045(10)
C11' 0.0365(15) 0.0218(13) 0.0274(13) -0.0038(10) -0.0046(11) -0.0067(11)
C13' 0.0502(17) 0.0341(15) 0.0180(12) -0.0063(10) 0.0026(11) -0.0134(13)
C7' 0.0248(12) 0.0180(12) 0.0178(11) -0.0028(8) -0.0026(9) 0.0053(10)
C8' 0.0183(11) 0.0142(11) 0.0152(10) -0.0025(8) 0.0019(9) 0.0044(9)
C1' 0.0135(11) 0.0129(11) 0.0186(11) -0.0046(8) 0.0009(8) 0.0003(8)
C9' 0.0153(11) 0.0204(12) 0.0257(12) 0.0004(9) 0.0020(9) -0.0042(9)
C12' 0.0369(14) 0.0311(14) 0.0407(15) -0.0002(13) -0.0227(12) -0.0037(14)

loop_
_atom_type_symbol
_atom_type_description
_atom_type_scat_dispersion_real
_atom_type_scat_dispersion_imag
_atom_type_scat_source
C C 0.0033 0.0016 'International Tables Vol C Tables 4.2.6.8 and 6.1.1.4'
H H 0.0000 0.0000 'International Tables Vol C Tables 4.2.6.8 and 6.1.1.4'
N N 0.0061 0.0033 'International Tables Vol C Tables 4.2.6.8 and 6.1.1.4'
O O 0.0106 0.0060 'International Tables Vol C Tables 4.2.6.8 and 6.1.1.4'
F F 0.0171 0.0103 'International Tables Vol C Tables 4.2.6.8 and 6.1.1.4'
S S 0.1246 0.1234 'International Tables Vol C Tables 4.2.6.8 and 6.1.1.4'
Cl Cl 0.1484 0.1585 'International Tables Vol C Tables 4.2.6.8 and 6.1.1.4'

loop_
_geom_angle_atom_site_label_1
_geom_angle_atom_site_label_2
_geom_angle_atom_site_label_3
_geom_angle
O2 S1 N1 109.85(8)
O2 S1 C10 105.60(10)
N1 S1 C10 99.97(9)
O2' S1' N2' 109.76(9)
O2' S1' C10' 105.89(10)
N2' S1' C10' 98.71(10)
C2 N1 S1 118.17(14)
C2 N1 H5 120.9
S1 N1 H5 120.9
C1 N2 C8 111.81(17)
C1 N2 H1 124.1
C8 N2 H1 124.1
C2' N2' S1' 119.88(14)
C2' N2' H5' 120.1
S1' N2' H5' 120.1
C1' N1' C8' 111.82(17)
C1' N1' H1' 124.1
C8' N1' H1' 124.1
C10 C11 H14 109.5
C10 C11 H13 109.5
H14 C11 H13 109.5
C10 C11 H12 109.5
H14 C11 H12 109.5
H13 C11 H12 109.5
C11 C10 C13 112.6(2)
C11 C10 C12 110.30(19)
C13 C10 C12 112.0(2)
C11 C10 S1 107.87(16)
C13 C10 S1 111.02(15)
C12 C10 S1 102.46(15)
N1 C2 C3 116.41(17)
N1 C2 C9 108.10(17)
C3 C2 C9 112.87(17)
N1 C2 C1 107.42(16)
C3 C2 C1 102.16(17)
C9 C2 C1 109.48(16)
C4 C3 C8 120.09(19)
C4 C3 C2 132.1(2)
C8 C3 C2 107.85(18)
C7 C8 C3 121.08(19)
C7 C8 N2 128.4(2)
C3 C8 N2 110.46(18)
C8 C7 C6 119.0(2)
C8 C7 Cl1 119.89(16)
C6 C7 Cl1 121.11(16)
C5 C6 C7 120.4(2)
C5 C6 H2 119.8
C7 C6 H2 119.8
C10 C13 H7 109.5
C10 C13 H8 109.5
H7 C13 H8 109.5
C10 C13 H6 109.5
H7 C13 H6 109.5
H8 C13 H6 109.5
O1 C1 N2 127.7(2)
O1 C1 C2 124.67(18)
N2 C1 C2 107.50(17)
C6 C5 C4 120.8(2)
C6 C5 H3 119.6
C4 C5 H3 119.6
C3 C4 C5 118.6(2)
C3 C4 H4 120.7
C5 C4 H4 120.7
F3 C9 F2 107.15(17)
F3 C9 F1 107.39(17)
F2 C9 F1 107.22(17)
F3 C9 C2 112.32(17)
F2 C9 C2 111.68(18)
F1 C9 C2 110.82(17)
C10 C12 H11 109.5
C10 C12 H10 109.5
H11 C12 H10 109.5
C10 C12 H9 109.5
H11 C12 H9 109.5
H10 C12 H9 109.5
C5' C6' C7' 120.3(2)
C5' C6' H2' 119.9
C7' C6' H2' 119.9
C6' C5' C4' 121.4(2)
C6' C5' H3' 119.3
C4' C5' H3' 119.3
C3' C4' C5' 118.3(2)
C3' C4' H4' 120.9
C5' C4' H4' 120.9
C4' C3' C8' 120.6(2)
C4' C3' C2' 131.7(2)
C8' C3' C2' 107.73(18)
N2' C2' C3' 116.44(17)
N2' C2' C9' 108.45(17)
C3' C2' C9' 112.11(17)
N2' C2' C1' 107.37(16)
C3' C2' C1' 101.89(16)
C9' C2' C1' 110.25(17)
C12' C10' C13' 112.7(2)
C12' C10' C11' 111.2(2)
C13' C10' C11' 110.6(2)
C12' C10' S1' 107.37(17)
C13' C10' S1' 111.07(15)
C11' C10' S1' 103.52(15)
C10' C11' H14' 109.5
C10' C11' H12' 109.5
H14' C11' H12' 109.5
C10' C11' H13' 109.5
H14' C11' H13' 109.5
H12' C11' H13' 109.5
C10' C13' H8' 109.5
C10' C13' H6' 109.5
H8' C13' H6' 109.5
C10' C13' H7' 109.5
H8' C13' H7' 109.5
H6' C13' H7' 109.5
C8' C7' C6' 118.6(2)
C8' C7' Cl1' 120.02(18)
C6' C7' Cl1' 121.40(18)
C7' C8' C3' 120.9(2)
C7' C8' N1' 128.2(2)
C3' C8' N1' 110.93(18)
O1' C1' N1' 127.60(19)
O1' C1' C2' 125.01(18)
N1' C1' C2' 107.33(17)
F2' C9' F1' 107.45(17)
F2' C9' F3' 106.63(17)
F1' C9' F3' 106.76(17)
F2' C9' C2' 113.12(18)
F1' C9' C2' 111.73(17)
F3' C9' C2' 110.81(17)
C10' C12' H10' 109.5
C10' C12' H11' 109.5
H10' C12' H11' 109.5
C10' C12' H9' 109.5
H10' C12' H9' 109.5
H11' C12' H9' 109.5

loop_
_geom_bond_atom_site_label_1
_geom_bond_atom_site_label_2
_geom_bond_distance
Cl1 C7 1.733(2)
Cl1' C7' 1.735(2)
S1 O2 1.4977(15)
S1 N1 1.6673(17)
S1 C10 1.840(2)
S1' O2' 1.4952(15)
S1' N2' 1.6682(18)
S1' C10' 1.849(2)
F1 C9 1.346(3)
F2 C9 1.337(2)
F3 C9 1.335(2)
F3' C9' 1.351(2)
F1' C9' 1.337(2)
F2' C9' 1.332(2)
O1 C1 1.213(2)
O1' C1' 1.214(2)
N1 C2 1.474(3)
N1 H5 0.8600
N2 C1 1.354(3)
N2 C8 1.405(3)
N2 H1 0.8600
N2' C2' 1.466(3)
N2' H5' 0.8600
N1' C1' 1.354(3)
N1' C8' 1.393(3)
N1' H1' 0.8600
C11 C10 1.523(3)
C11 H14 0.9600
C11 H13 0.9600
C11 H12 0.9600
C10 C13 1.525(3)
C10 C12 1.530(3)
C2 C3 1.516(3)
C2 C9 1.526(3)
C2 C1 1.564(3)
C3 C4 1.382(3)
C3 C8 1.395(3)
C8 C7 1.373(3)
C7 C6 1.388(3)
C6 C5 1.379(3)
C6 H2 0.9300
C13 H7 0.9600
C13 H8 0.9600
C13 H6 0.9600
C5 C4 1.398(3)
C5 H3 0.9300
C4 H4 0.9300
C12 H11 0.9600
C12 H10 0.9600
C12 H9 0.9600
C6' C5' 1.377(3)
C6' C7' 1.397(3)
C6' H2' 0.9300
C5' C4' 1.393(3)
C5' H3' 0.9300
C4' C3' 1.387(3)
C4' H4' 0.9300
C3' C8' 1.390(3)
C3' C2' 1.517(3)
C2' C9' 1.519(3)
C2' C1' 1.565(3)
C10' C12' 1.515(3)
C10' C13' 1.523(3)
C10' C11' 1.531(3)
C11' H14' 0.9600
C11' H12' 0.9600
C11' H13' 0.9600
C13' H8' 0.9600
C13' H6' 0.9600
C13' H7' 0.9600
C7' C8' 1.386(3)
C12' H10' 0.9600
C12' H11' 0.9600
C12' H9' 0.9600

loop_
_geom_torsion_atom_site_label_1
_geom_torsion_atom_site_label_2
_geom_torsion_atom_site_label_3
_geom_torsion_atom_site_label_4
_geom_torsion
O2 S1 N1 C2 -92.89(16)
C10 S1 N1 C2 156.40(15)
O2' S1' N2' C2' -93.51(16)
C10' S1' N2' C2' 156.04(16)
O2 S1 C10 C11 -174.79(15)
N1 S1 C10 C11 -60.77(17)
O2 S1 C10 C13 -50.95(17)
N1 S1 C10 C13 63.07(17)
O2 S1 C10 C12 68.82(16)
N1 S1 C10 C12 -177.16(15)
S1 N1 C2 C3 18.9(2)
S1 N1 C2 C9 -109.32(17)
S1 N1 C2 C1 132.64(14)
N1 C2 C3 C4 -68.0(3)
C9 C2 C3 C4 57.9(3)
C1 C2 C3 C4 175.3(2)
N1 C2 C3 C8 112.0(2)
C9 C2 C3 C8 -122.16(19)
C1 C2 C3 C8 -4.7(2)
C4 C3 C8 C7 2.5(3)
C2 C3 C8 C7 -177.44(19)
C4 C3 C8 N2 -176.22(19)
C2 C3 C8 N2 3.8(2)
C1 N2 C8 C7 -179.7(2)
C1 N2 C8 C3 -1.0(2)
C3 C8 C7 C6 -2.5(3)
N2 C8 C7 C6 176.0(2)
C3 C8 C7 Cl1 178.89(16)
N2 C8 C7 Cl1 -2.6(3)
C8 C7 C6 C5 1.2(3)
Cl1 C7 C6 C5 179.79(17)
C8 N2 C1 O1 -178.9(2)
C8 N2 C1 C2 -2.1(2)
N1 C2 C1 O1 58.1(3)
C3 C2 C1 O1 -178.94(19)
C9 C2 C1 O1 -59.1(3)
N1 C2 C1 N2 -118.85(18)
C3 C2 C1 N2 4.1(2)
C9 C2 C1 N2 124.00(18)
C7 C6 C5 C4 0.1(3)
C8 C3 C4 C5 -1.2(3)
C2 C3 C4 C5 178.8(2)
C6 C5 C4 C3 -0.1(3)
N1 C2 C9 F3 -53.7(2)
C3 C2 C9 F3 176.05(18)
C1 C2 C9 F3 63.0(2)
N1 C2 C9 F2 66.7(2)
C3 C2 C9 F2 -63.5(2)
C1 C2 C9 F2 -176.59(17)
N1 C2 C9 F1 -173.84(16)
C3 C2 C9 F1 55.9(2)
C1 C2 C9 F1 -57.1(2)
C7' C6' C5' C4' 0.5(3)
C6' C5' C4' C3' -1.2(3)
C5' C4' C3' C8' -0.1(3)
C5' C4' C3' C2' -178.5(2)
S1' N2' C2' C3' 19.3(2)
S1' N2' C2' C9' -108.19(17)
S1' N2' C2' C1' 132.69(15)
C4' C3' C2' N2' -69.7(3)
C8' C3' C2' N2' 111.8(2)
C4' C3' C2' C9' 56.0(3)
C8' C3' C2' C9' -122.54(19)
C4' C3' C2' C1' 173.8(2)
C8' C3' C2' C1' -4.7(2)
O2' S1' C10' C12' -178.53(16)
N2' S1' C10' C12' -65.00(18)
O2' S1' C10' C13' -54.95(19)
N2' S1' C10' C13' 58.58(18)
O2' S1' C10' C11' 63.72(17)
N2' S1' C10' C11' 177.24(15)
C5' C6' C7' C8' 1.4(3)
C5' C6' C7' Cl1' -178.83(18)
C6' C7' C8' C3' -2.7(3)
Cl1' C7' C8' C3' 177.53(16)
C6' C7' C8' N1' 175.2(2)
Cl1' C7' C8' N1' -4.6(3)
C4' C3' C8' C7' 2.1(3)
C2' C3' C8' C7' -179.21(19)
C4' C3' C8' N1' -176.13(19)
C2' C3' C8' N1' 2.6(2)
C1' N1' C8' C7' -176.9(2)
C1' N1' C8' C3' 1.1(2)
C8' N1' C1' O1' 178.4(2)
C8' N1' C1' C2' -4.2(2)
N2' C2' C1' O1' 60.0(3)
C3' C2' C1' O1' -177.2(2)
C9' C2' C1' O1' -58.0(3)
N2' C2' C1' N1' -117.51(18)
C3' C2' C1' N1' 5.4(2)
C9' C2' C1' N1' 124.54(18)
N2' C2' C9' F2' -53.3(2)
C3' C2' C9' F2' 176.78(17)
C1' C2' C9' F2' 64.0(2)
N2' C2' C9' F1' -174.68(16)
C3' C2' C9' F1' 55.4(2)
C1' C2' C9' F1' -57.4(2)
N2' C2' C9' F3' 66.4(2)
C3' C2' C9' F3' -63.5(2)
C1' C2' C9' F3' -176.31(16)
